data_7218877
loop_
_publ_author_name
'Chaudhri, Nivedita'
'Sankar, Muniappan'

_publ_section_title
;
 Colorimetric &#x201C;Naked eye&#x201D; detection of CN-, F-, CH3COO- and
 H2PO4- ions by highly nonplanar electron deficient perhaloporphyrins
;
_journal_name_full 'RSC Adv.'
_journal_paper_doi 10.1039/C4RA11368C
_journal_year 2014
_chemical_formula_moiety 'C44 H24 Cl8 N4, 2(C2 H3 N), 2(O)'
_chemical_formula_sum 'C48 H30 Cl8 N6 O2'
_chemical_formula_weight 1006.38
_chemical_name_common Octachloroporphyrin
_chemical_name_systematic
;
 2,3,7,8,12,13,17,18-Octachloro-5,10,15,20-tetraphenylporphyrin
;
_space_group_IT_number 88
_symmetry_cell_setting tetragonal
_symmetry_space_group_name_Hall '-I 4ad'
_symmetry_space_group_name_H-M 'I 41/a :2'
_atom_sites_solution_hydrogens geom
_atom_sites_solution_primary direct
_atom_sites_solution_secondary difmap
_audit_block_doi 10.5517/cc13pj5h
_audit_creation_method SHELXL-97
_audit_update_record
;
2014-11-11 deposited with the CCDC.
2014-11-20 downloaded from the CCDC.
;
_cell_angle_alpha 90.00
_cell_angle_beta 90.00
_cell_angle_gamma 90.00
_cell_formula_units_Z 4
_cell_length_a 19.880(3)
_cell_length_b 19.880(4)
_cell_length_c 13.1460(15)
_cell_measurement_reflns_used 25
_cell_measurement_temperature 293(2)
_cell_measurement_theta_max 24.99
_cell_measurement_theta_min 2.01
_cell_volume 5195.5(14)
_computing_cell_refinement 'APEX II SYSTEM SOFTWARE PROGRAMS'
_computing_data_collection 'APEX II SYSTEM SOFTWARE PROGRAMS'
_computing_data_reduction 'APEXII (WINGX)'
_computing_molecular_graphics 'ORTEP3 (WINGX)'
_computing_publication_material 'SHELXL-97 (Sheldrick, 1997)'
_computing_structure_refinement 'SHELXL-97 (Sheldrick, 1997)'
_computing_structure_solution 'SHELXS-97 (Sheldrick, 1990)'
_diffrn_ambient_temperature 293(2)
_diffrn_measured_fraction_theta_full 0.989
_diffrn_measured_fraction_theta_max 0.989
_diffrn_measurement_device_type '\w and \f scan'
_diffrn_radiation_monochromator graphite
_diffrn_radiation_source 'fine-focus sealed tube'
_diffrn_radiation_type MoK\a
_diffrn_radiation_wavelength 0.71073
_diffrn_reflns_av_R_equivalents 0.0573
_diffrn_reflns_av_sigmaI/netI 0.0197
_diffrn_reflns_limit_h_max 21
_diffrn_reflns_limit_h_min -21
_diffrn_reflns_limit_k_max 21
_diffrn_reflns_limit_k_min -20
_diffrn_reflns_limit_l_max 14
_diffrn_reflns_limit_l_min -14
_diffrn_reflns_number 21803
_diffrn_reflns_theta_full 22.98
_diffrn_reflns_theta_max 22.76
_diffrn_reflns_theta_min 2.76
_diffrn_source 'bruker axs kappa apex2 CCD Diffractometer'
_exptl_absorpt_coefficient_mu 0.476
_exptl_absorpt_correction_T_max 0.7448
_exptl_absorpt_correction_T_min 0.6567
_exptl_absorpt_correction_type multi-scan
_exptl_absorpt_process_details 'SADABS (Bruker, 2004)'
_exptl_crystal_colour Green
_exptl_crystal_density_diffrn 1.287
_exptl_crystal_density_method 'not measured'
_exptl_crystal_description square
_exptl_crystal_F_000 2048
_exptl_crystal_size_max 0.30
_exptl_crystal_size_mid 0.25
_exptl_crystal_size_min 0.25
_refine_diff_density_max 0.869
_refine_diff_density_min -0.346
_refine_diff_density_rms 0.130
_refine_ls_extinction_method none
_refine_ls_goodness_of_fit_ref 1.179
_refine_ls_hydrogen_treatment mixed
_refine_ls_matrix_type full
_refine_ls_number_parameters 164
_refine_ls_number_reflns 1781
_refine_ls_number_restraints 18
_refine_ls_restrained_S_all 1.175
_refine_ls_R_factor_all 0.1281
_refine_ls_R_factor_gt 0.1132
_refine_ls_shift/su_max 0.000
_refine_ls_shift/su_mean 0.000
_refine_ls_structure_factor_coef Fsqd
_refine_ls_weighting_details 'calc w=1/[\s^2^(Fo^2^)+(0.1678P)^2^+51.5428P] where P=(Fo^2^+2Fc^2^)/3'
_refine_ls_weighting_scheme calc
_refine_ls_wR_factor_gt 0.3293
_refine_ls_wR_factor_ref 0.3457
_reflns_number_gt 1483
_reflns_number_total 1781
_reflns_threshold_expression >2sigma(I)
_cod_data_source_file c4ra11368c3.cif
_cod_data_source_block new
_cod_depositor_comments
;
The following automatic conversions were performed:

'_symmetry_cell_setting' value 'Tetragonal' changed to 'tetragonal'
according to
/usr/data/users/saulius/crontab/automatic-downloads/rss-feeds/RSC/lib/dictionaries/cif_core.dic
dictionary named 'cif_core.dic' version 2.4.2 from 2011-04-26.

Automatic conversion script
Id: cif_fix_values 2935 2014-11-11 08:27:57Z andrius 
;
_cod_original_cell_volume 5195.5(13)
_cod_original_sg_symbol_Hall '-I 41/a'
_cod_original_sg_symbol_H-M 'I 41/a'
_cod_database_code 7218877
_shelx_estimated_absorpt_t_min 0.870
_shelx_estimated_absorpt_t_max 0.890

loop_
_symmetry_equiv_pos_as_xyz
'x, y, z'
'-x, -y+1/2, z'
'-y+3/4, x+1/4, z+1/4'
'y+1/4, -x+1/4, z+1/4'
'x+1/2, y+1/2, z+1/2'
'-x+1/2, -y+1, z+1/2'
'-y+5/4, x+3/4, z+3/4'
'y+3/4, -x+3/4, z+3/4'
'-x, -y, -z'
'x, y-1/2, -z'
'y-3/4, -x-1/4, -z-1/4'
'-y-1/4, x-1/4, -z-1/4'
'-x+1/2, -y+1/2, -z+1/2'
'x+1/2, y, -z+1/2'
'y-1/4, -x+1/4, -z+1/4'
'-y+1/4, x+1/4, -z+1/4'

loop_
_atom_site_label
_atom_site_type_symbol
_atom_site_fract_x
_atom_site_fract_y
_atom_site_fract_z
_atom_site_U_iso_or_equiv
_atom_site_adp_type
_atom_site_occupancy
_atom_site_symmetry_multiplicity
_atom_site_calc_flag
_atom_site_refinement_flags
Cl1 Cl 0.03659(14) 0.99915(14) 0.8051(2) 0.0916(12) Uani 1 1 d .
Cl2 Cl 0.18609(12) 1.06860(16) 0.7829(2) 0.0925(12) Uani 1 1 d .
N1 N 0.0450(3) 1.1537(3) 0.6216(6) 0.0442(16) Uani 1 1 d .
C6 C -0.0853(4) 1.0197(3) 0.6500(6) 0.0418(18) Uani 1 1 d .
C8 C -0.1720(5) 0.9478(5) 0.7152(8) 0.071(3) Uani 1 1 d .
H8 H -0.2124 0.9430 0.7502 0.086 Uiso 1 1 calc R
C5 C -0.0579(4) 1.0877(3) 0.6374(6) 0.0426(18) Uani 1 1 d .
C2 C 0.0557(4) 1.0628(4) 0.7215(6) 0.050(2) Uani 1 1 d .
C4 C 0.1108(4) 1.1492(3) 0.6492(6) 0.0457(19) Uani 1 1 d .
C1 C 0.0100(3) 1.1015(4) 0.6609(6) 0.0449(19) Uani 1 1 d .
C7 C -0.1454(4) 1.0107(4) 0.7005(7) 0.056(2) Uani 1 1 d .
H7 H -0.1684 1.0480 0.7251 0.067 Uiso 1 1 calc R
C11 C -0.0534(5) 0.9627(4) 0.6132(6) 0.057(2) Uani 1 1 d .
H11 H -0.0132 0.9673 0.5776 0.068 Uiso 1 1 calc R
C10 C -0.0798(6) 0.9000(4) 0.6279(8) 0.072(3) Uani 1 1 d .
H10 H -0.0571 0.8625 0.6035 0.087 Uiso 1 1 calc R
C3 C 0.1169(4) 1.0910(4) 0.7125(7) 0.052(2) Uani 1 1 d .
C9 C -0.1396(6) 0.8922(5) 0.6785(9) 0.078(3) Uani 1 1 d .
H9 H -0.1579 0.8495 0.6878 0.093 Uiso 1 1 calc R
N2 N 0.0818(12) 0.7951(11) 0.6720(18) 0.108(7) Uani 0.50 1 d PU
C12 C 0.146(2) 0.8452(19) 0.814(3) 0.153(13) Uani 0.50 1 d PU
H12A H 0.1450 0.8932 0.8064 0.230 Uiso 0.50 1 calc PR
H12B H 0.1914 0.8298 0.8159 0.230 Uiso 0.50 1 calc PR
H12C H 0.1237 0.8332 0.8767 0.230 Uiso 0.50 1 calc PR
C13 C 0.1139(12) 0.8169(12) 0.7369(19) 0.086(6) Uani 0.50 1 d PU
O1 O 0.0000 0.2500 0.4783(10) 0.099(3) Uani 1 2 d S
H1 H 0.032(4) 1.181(4) 0.579(6) 0.031(19) Uiso 1 1 d .

loop_
_atom_site_aniso_label
_atom_site_aniso_U_11
_atom_site_aniso_U_22
_atom_site_aniso_U_33
_atom_site_aniso_U_23
_atom_site_aniso_U_13
_atom_site_aniso_U_12
Cl1 0.0723(17) 0.0869(19) 0.116(2) 0.0537(17) -0.0128(14) -0.0175(13)
Cl2 0.0487(15) 0.113(2) 0.116(2) 0.0461(18) -0.0093(13) 0.0063(13)
N1 0.028(3) 0.033(3) 0.072(4) 0.011(3) 0.000(3) 0.004(3)
C6 0.041(4) 0.032(4) 0.052(4) 0.004(3) -0.001(3) 0.001(3)
C8 0.060(6) 0.062(6) 0.092(7) 0.006(5) 0.004(5) -0.018(5)
C5 0.038(4) 0.033(4) 0.057(4) 0.003(3) 0.003(3) 0.001(3)
C2 0.038(4) 0.041(4) 0.070(5) 0.022(4) 0.005(4) -0.001(3)
C4 0.034(4) 0.033(4) 0.070(5) 0.002(3) 0.004(3) 0.000(3)
C1 0.033(4) 0.037(4) 0.064(5) 0.004(3) -0.001(3) 0.003(3)
C7 0.048(5) 0.043(4) 0.077(6) 0.000(4) 0.006(4) -0.004(4)
C11 0.072(6) 0.043(5) 0.054(5) 0.010(4) 0.011(4) 0.013(4)
C10 0.117(9) 0.033(5) 0.068(6) -0.006(4) -0.006(6) 0.013(5)
C3 0.039(4) 0.047(4) 0.069(5) 0.015(4) -0.008(4) 0.005(3)
C9 0.096(8) 0.041(5) 0.096(8) 0.010(5) -0.010(6) -0.016(5)
N2 0.116(10) 0.106(10) 0.103(10) -0.003(8) -0.005(8) 0.003(8)
C12 0.160(16) 0.152(15) 0.148(15) 0.003(10) -0.011(10) 0.009(10)
C13 0.086(9) 0.084(9) 0.087(10) -0.010(8) -0.016(8) -0.001(8)
O1 0.103(8) 0.084(7) 0.111(9) 0.000 0.000 0.014(6)

loop_
_atom_type_symbol
_atom_type_description
_atom_type_scat_dispersion_real
_atom_type_scat_dispersion_imag
_atom_type_scat_source
C C 0.0033 0.0016 'International Tables Vol C Tables 4.2.6.8 and 6.1.1.4'
H H 0.0000 0.0000 'International Tables Vol C Tables 4.2.6.8 and 6.1.1.4'
N N 0.0061 0.0033 'International Tables Vol C Tables 4.2.6.8 and 6.1.1.4'
F F 0.0171 0.0103 'International Tables Vol C Tables 4.2.6.8 and 6.1.1.4'
Cl Cl 0.1484 0.1585 'International Tables Vol C Tables 4.2.6.8 and 6.1.1.4'
O O 0.0106 0.0060 'International Tables Vol C Tables 4.2.6.8 and 6.1.1.4'

loop_
_geom_angle_atom_site_label_1
_geom_angle_atom_site_label_2
_geom_angle_atom_site_label_3
_geom_angle
_geom_angle_site_symmetry_1
_geom_angle_site_symmetry_3
C1 N1 C4 110.0(6) . .
C1 N1 H1 127(5) . .
C4 N1 H1 122(5) . .
C7 C6 C11 117.3(7) . .
C7 C6 C5 119.8(7) . .
C11 C6 C5 122.9(7) . .
C9 C8 C7 120.4(9) . .
C9 C8 H8 119.8 . .
C7 C8 H8 119.8 . .
C1 C5 C4 120.6(6) . 15_466
C1 C5 C6 120.7(6) . .
C4 C5 C6 118.7(6) 15_466 .
C3 C2 C1 107.5(6) . .
C3 C2 Cl1 124.3(6) . .
C1 C2 Cl1 127.7(6) . .
N1 C4 C5 124.3(7) . 16_666
N1 C4 C3 106.9(6) . .
C5 C4 C3 128.5(7) 16_666 .
N1 C1 C5 123.9(7) . .
N1 C1 C2 107.4(6) . .
C5 C1 C2 128.5(7) . .
C8 C7 C6 121.4(8) . .
C8 C7 H7 119.3 . .
C6 C7 H7 119.3 . .
C10 C11 C6 121.3(9) . .
C10 C11 H11 119.3 . .
C6 C11 H11 119.3 . .
C11 C10 C9 120.4(9) . .
C11 C10 H10 119.8 . .
C9 C10 H10 119.8 . .
C2 C3 C4 108.1(6) . .
C2 C3 Cl2 124.8(6) . .
C4 C3 Cl2 126.3(6) . .
C8 C9 C10 119.1(8) . .
C8 C9 H9 120.4 . .
C10 C9 H9 120.4 . .
C13 C12 H12A 109.5 . .
C13 C12 H12B 109.5 . .
H12A C12 H12B 109.5 . .
C13 C12 H12C 109.5 . .
H12A C12 H12C 109.5 . .
H12B C12 H12C 109.5 . .
N2 C13 C12 175(3) . .

loop_
_geom_bond_atom_site_label_1
_geom_bond_atom_site_label_2
_geom_bond_distance
_geom_bond_site_symmetry_2
Cl1 C2 1.719(7) .
Cl2 C3 1.716(8) .
N1 C1 1.351(10) .
N1 C4 1.360(10) .
N1 H1 0.83(8) .
C6 C7 1.377(11) .
C6 C11 1.386(11) .
C6 C5 1.467(10) .
C8 C9 1.367(15) .
C8 C7 1.371(12) .
C8 H8 0.9300 .
C5 C1 1.411(10) .
C5 C4 1.418(10) 15_466
C2 C3 1.345(11) .
C2 C1 1.433(11) .
C4 C5 1.418(10) 16_666
C4 C3 1.431(11) .
C7 H7 0.9300 .
C11 C10 1.366(13) .
C11 H11 0.9300 .
C10 C9 1.372(15) .
C10 H10 0.9300 .
C9 H9 0.9300 .
N2 C13 1.15(3) .
C12 C13 1.32(4) .
C12 H12A 0.9600 .
C12 H12B 0.9600 .
C12 H12C 0.9600 .

loop_
_geom_torsion_atom_site_label_1
_geom_torsion_atom_site_label_2
_geom_torsion_atom_site_label_3
_geom_torsion_atom_site_label_4
_geom_torsion
_geom_torsion_site_symmetry_1
_geom_torsion_site_symmetry_4
C7 C6 C5 C1 131.6(8) . .
C11 C6 C5 C1 -48.3(11) . .
C7 C6 C5 C4 -48.7(11) . 15_466
C11 C6 C5 C4 131.4(8) . 15_466
C1 N1 C4 C5 173.5(7) . 16_666
C1 N1 C4 C3 -1.6(9) . .
C4 N1 C1 C5 -173.0(7) . .
C4 N1 C1 C2 2.9(9) . .
C4 C5 C1 N1 -22.7(12) 15_466 .
C6 C5 C1 N1 157.0(7) . .
C4 C5 C1 C2 162.4(8) 15_466 .
C6 C5 C1 C2 -18.0(13) . .
C3 C2 C1 N1 -3.0(9) . .
Cl1 C2 C1 N1 168.7(7) . .
C3 C2 C1 C5 172.6(8) . .
Cl1 C2 C1 C5 -15.6(13) . .
C9 C8 C7 C6 -0.8(15) . .
C11 C6 C7 C8 1.1(13) . .
C5 C6 C7 C8 -178.9(8) . .
C7 C6 C11 C10 -1.2(13) . .
C5 C6 C11 C10 178.7(8) . .
C6 C11 C10 C9 1.1(15) . .
C1 C2 C3 C4 2.1(10) . .
Cl1 C2 C3 C4 -170.1(6) . .
C1 C2 C3 Cl2 171.8(6) . .
Cl1 C2 C3 Cl2 -0.3(12) . .
N1 C4 C3 C2 -0.4(10) . .
C5 C4 C3 C2 -175.2(8) 16_666 .
N1 C4 C3 Cl2 -169.9(6) . .
C5 C4 C3 Cl2 15.3(13) 16_666 .
C7 C8 C9 C10 0.7(16) . .
C11 C10 C9 C8 -0.9(16) . .
